data_8101996
loop_
_publ_author_name
'Wang, A.-Q.'
'Wu, Y.'
'Guo, H.'

_publ_section_title
;
Crystal structure of 8-bromo-6-chloro-1',3',3'-trimethylspiro[2H-1-
benzopyran-2,2'-indoline], C~19~H~17~BrClNO
;
_journal_issue 3
_journal_name_full 'Zeitschrift f\"ur Kristallographie - New Crystal Structures'
_journal_page_first 321
_journal_page_last 322
_journal_volume 221
_journal_year 2006
_chemical_absolute_configuration ad
_chemical_formula_moiety 'C19 H17 Br Cl N O'
_chemical_formula_sum 'C19 H17 Br Cl N O'
_chemical_formula_weight 390.70
_chemical_name_systematic
; 
8-bromo-6-chloro-1',3',3'-trimethylspiro[2H-1-benzopyran-2,2'-indoline] 
;
_space_group_IT_number 78
_symmetry_cell_setting tetragonal
_symmetry_space_group_name_Hall 'P 4cw'
_symmetry_space_group_name_H-M 'P 43'
_atom_sites_solution_hydrogens geom
_atom_sites_solution_primary direct
_atom_sites_solution_secondary difmap
_audit_creation_method SHELXL-97
_cell_angle_alpha 90.00
_cell_angle_beta 90.00
_cell_angle_gamma 90.00
_cell_formula_units_Z 4
_cell_length_a 8.1499(8)
_cell_length_b 8.1499(8)
_cell_length_c 26.863(5)
_cell_measurement_reflns_used 1723
_cell_measurement_temperature 294(2)
_cell_measurement_theta_max 22.03
_cell_measurement_theta_min 2.50
_cell_volume 1784.3(4)
_computing_cell_refinement 'Bruker SMART'
_computing_data_collection 'Bruker SMART'
_computing_data_reduction 'Bruker SAINT'
_computing_molecular_graphics 'Bruker SHELXTL'
_computing_publication_material 'Bruker SHELXTL'
_computing_structure_refinement 'SHELXL-97 (Sheldrick, 1997)'
_computing_structure_solution 'SHELXS-97 (Sheldrick, 1990)'
_diffrn_ambient_temperature 294(2)
_diffrn_measured_fraction_theta_full 0.998
_diffrn_measured_fraction_theta_max 0.998
_diffrn_measurement_device_type 'Bruker SMART CCD'
_diffrn_measurement_method phi/omega
_diffrn_radiation_monochromator graphite
_diffrn_radiation_source 'fine-focus sealed tube'
_diffrn_radiation_type MoK\a
_diffrn_radiation_wavelength 0.71073
_diffrn_reflns_av_R_equivalents 0.0622
_diffrn_reflns_av_sigmaI/netI 0.0862
_diffrn_reflns_limit_h_max 9
_diffrn_reflns_limit_h_min -9
_diffrn_reflns_limit_k_max 9
_diffrn_reflns_limit_k_min -8
_diffrn_reflns_limit_l_max 20
_diffrn_reflns_limit_l_min -31
_diffrn_reflns_number 8965
_diffrn_reflns_theta_full 25.01
_diffrn_reflns_theta_max 25.01
_diffrn_reflns_theta_min 2.50
_diffrn_standards_decay_% 0
_exptl_absorpt_coefficient_mu 2.457
_exptl_absorpt_correction_T_max 0.745
_exptl_absorpt_correction_T_min 0.505
_exptl_absorpt_correction_type multi-scan
_exptl_absorpt_process_details SADABS
_exptl_crystal_colour colorless
_exptl_crystal_density_diffrn 1.454
_exptl_crystal_density_meas ?
_exptl_crystal_density_method 'not measured'
_exptl_crystal_description block
_exptl_crystal_F_000 792
_exptl_crystal_size_max 0.24
_exptl_crystal_size_mid 0.20
_exptl_crystal_size_min 0.12
_refine_diff_density_max 0.471
_refine_diff_density_min -0.526
_refine_diff_density_rms 0.065
_refine_ls_abs_structure_details 'Flack H D (1983), Acta Cryst. A39, 876-881'
_refine_ls_abs_structure_Flack 0.08(3)
_refine_ls_extinction_method none
_refine_ls_goodness_of_fit_ref 1.031
_refine_ls_hydrogen_treatment constr
_refine_ls_matrix_type full
_refine_ls_number_parameters 211
_refine_ls_number_reflns 2468
_refine_ls_number_restraints 7
_refine_ls_restrained_S_all 1.036
_refine_ls_R_factor_all 0.1479
_refine_ls_R_factor_gt 0.0612
_refine_ls_shift/su_max 0.004
_refine_ls_shift/su_mean 0.001
_refine_ls_structure_factor_coef Fsqd
_refine_ls_weighting_details 'calc w=1/[\s^2^(Fo^2^)+(0.0833P)^2^+2.2972P] where P=(Fo^2^+2Fc^2^)/3'
_refine_ls_weighting_scheme calc
_refine_ls_wR_factor_gt 0.1510
_refine_ls_wR_factor_ref 0.2019
_reflns_number_gt 1208
_reflns_number_total 2468
_reflns_threshold_expression >2sigma(I)
_cod_data_source_file 1267-1809.cff
_cod_data_source_block 050422c
_cod_depositor_comments
;
The following automatic conversions were performed:
'_exptl_absorpt_correction_type' value 'MULTI-SCAN' changed to
'multi-scan' according to
'/home/saulius/struct/CIF-dictionaries/cif_core.dic' dictionary named
'cif_core.dic' version 2.4.1 from 2010-06-29.

Automatic conversion script
Id: cif_fix_enum 1555 2011-01-17 13:19:09Z saulius 

The following automatic conversions were performed:

'_exptl_crystal_density_meas' value 'NONE' was changed to '?' - the
value is perceived as not measured.

Automatic conversion script
Id: cif_fix_values 3008 2015-01-20 13:52:24Z robertas 
;
_cod_original_sg_symbol_H-M P4(3)
_cod_original_formula_sum 'C19 H17 Br1 Cl1 N1 O1'
_cod_database_code 8101996

loop_
_symmetry_equiv_pos_as_xyz
'x, y, z'
'-x, -y, z+1/2'
'-y, x, z+3/4'
'y, -x, z+1/4'

loop_
_atom_site_label
_atom_site_type_symbol
_atom_site_fract_x
_atom_site_fract_y
_atom_site_fract_z
_atom_site_U_iso_or_equiv
_atom_site_adp_type
_atom_site_occupancy
_atom_site_symmetry_multiplicity
_atom_site_Wyckoff_symbol
_atom_site_calc_flag
_atom_site_refinement_flags
_atom_site_disorder_assembly
_atom_site_disorder_group
Br1 Br 0.5605(2) 0.2583(2) 1.00375(6) 0.1229(7) Uani 1 4 a d . . .
Cl1 Cl 0.8591(5) -0.0896(4) 0.85491(17) 0.1149(13) Uani 1 4 a d . . .
O1 O 0.3838(10) 0.4078(11) 0.9175(3) 0.088(2) Uani 1 4 a d . . .
N1 N 0.2949(16) 0.6672(15) 0.8931(5) 0.112(4) Uani 1 4 a d . . .
C1 C 0.201(2) 0.7161(16) 0.9338(6) 0.096(4) Uani 1 4 a d . . .
C2 C 0.206(3) 0.856(2) 0.9601(8) 0.130(6) Uani 1 4 a d . . .
H2 H 0.2890 0.9315 0.9540 0.156 Uiso 1 4 a calc R . .
C3 C 0.096(4) 0.889(3) 0.9940(10) 0.154(9) Uani 1 4 a d . . .
H3 H 0.0989 0.9883 1.0110 0.184 Uiso 1 4 a calc R . .
C4 C -0.025(3) 0.773(3) 1.0047(10) 0.151(8) Uani 1 4 a d . . .
H4 H -0.1001 0.7925 1.0301 0.181 Uiso 1 4 a calc R . .
C5 C -0.034(2) 0.627(2) 0.9764(7) 0.112(5) Uani 1 4 a d . . .
H5 H -0.1161 0.5505 0.9825 0.134 Uiso 1 4 a calc R . .
C6 C 0.0781(16) 0.5987(18) 0.9410(5) 0.084(4) Uani 1 4 a d . . .
C7 C 0.1015(15) 0.4640(16) 0.9045(5) 0.084(4) Uani 1 4 a d . . .
C8 C -0.036(2) 0.461(3) 0.8665(9) 0.173(9) Uani 1 4 a d . . .
H8A H -0.1395 0.4738 0.8832 0.259 Uiso 1 4 a calc R . .
H8B H -0.0348 0.3577 0.8492 0.259 Uiso 1 4 a calc R . .
H8C H -0.0212 0.5485 0.8431 0.259 Uiso 1 4 a calc R . .
C9 C 0.088(2) 0.285(2) 0.9288(9) 0.177(11) Uani 1 4 a d . . .
H9A H 0.1621 0.2768 0.9565 0.266 Uiso 1 4 a calc R . .
H9B H 0.1170 0.2035 0.9043 0.266 Uiso 1 4 a calc R . .
H9C H -0.0220 0.2660 0.9399 0.266 Uiso 1 4 a calc R . .
C10 C 0.2717(17) 0.4962(14) 0.8837(5) 0.075(4) Uani 1 4 a d . . .
C11 C 0.3013(19) 0.4476(19) 0.8311(5) 0.091(4) Uani 1 4 a d . . .
H11 H 0.2385 0.4995 0.8069 0.110 Uiso 1 4 a calc R . .
C12 C 0.4078(18) 0.3383(17) 0.8158(4) 0.087(4) Uani 1 4 a d . . .
H12 H 0.4164 0.3144 0.7821 0.104 Uiso 1 4 a calc R . .
C13 C 0.5112(14) 0.2553(14) 0.8510(4) 0.071(3) Uani 1 4 a d . . .
C14 C 0.6284(16) 0.1357(16) 0.8379(5) 0.080(4) Uani 1 4 a d . . .
H14 H 0.6453 0.1107 0.8045 0.096 Uiso 1 4 a calc R . .
C15 C 0.7153(14) 0.0577(13) 0.8727(5) 0.072(3) Uani 1 4 a d . . .
C16 C 0.7011(15) 0.0913(15) 0.9212(5) 0.073(3) Uani 1 4 a d . . .
H16 H 0.7661 0.0380 0.9446 0.088 Uiso 1 4 a calc R . .
C17 C 0.5847(15) 0.2095(14) 0.9359(4) 0.071(3) Uani 1 4 a d . . .
C18 C 0.4930(14) 0.2905(14) 0.9014(4) 0.066(3) Uani 1 4 a d . . .
C19 C 0.428(3) 0.759(3) 0.8766(12) 0.189(10) Uani 1 4 a d U . .
H19A H 0.3943 0.8708 0.8718 0.283 Uiso 1 4 a calc R . .
H19B H 0.4666 0.7150 0.8456 0.283 Uiso 1 4 a calc R . .
H19C H 0.5139 0.7546 0.9009 0.283 Uiso 1 4 a calc R . .

loop_
_atom_site_aniso_label
_atom_site_aniso_U_11
_atom_site_aniso_U_22
_atom_site_aniso_U_33
_atom_site_aniso_U_23
_atom_site_aniso_U_13
_atom_site_aniso_U_12
Br1 0.1427(14) 0.1715(16) 0.0546(7) -0.0028(10) -0.0243(9) 0.0460(11)
Cl1 0.110(3) 0.097(3) 0.138(4) -0.009(2) 0.026(3) 0.013(2)
O1 0.107(6) 0.110(6) 0.048(4) -0.001(4) -0.020(4) 0.026(5)
N1 0.134(10) 0.098(9) 0.105(10) 0.006(7) 0.021(8) -0.045(7)
C1 0.142(14) 0.059(9) 0.087(10) 0.001(8) -0.026(10) 0.016(9)
C2 0.183(19) 0.079(12) 0.129(16) -0.018(11) -0.030(15) 0.024(11)
C3 0.24(3) 0.093(14) 0.13(2) 0.001(14) -0.037(19) 0.021(16)
C4 0.19(2) 0.151(18) 0.109(13) -0.012(16) -0.017(17) 0.110(16)
C5 0.119(12) 0.115(14) 0.102(12) 0.014(11) -0.004(10) 0.021(10)
C6 0.073(8) 0.097(10) 0.081(9) 0.012(8) -0.023(8) 0.005(8)
C7 0.083(10) 0.086(9) 0.083(9) -0.003(7) -0.038(7) 0.006(7)
C8 0.127(15) 0.173(17) 0.22(2) -0.039(17) -0.087(16) -0.026(12)
C9 0.177(17) 0.112(13) 0.24(3) 0.075(15) -0.085(18) -0.036(12)
C10 0.098(10) 0.045(7) 0.082(9) 0.014(6) -0.022(7) -0.002(6)
C11 0.107(11) 0.109(11) 0.059(8) 0.012(7) -0.028(8) -0.012(9)
C12 0.117(11) 0.106(10) 0.036(6) -0.007(6) -0.019(7) 0.008(9)
C13 0.089(8) 0.069(7) 0.053(7) 0.002(6) -0.009(6) -0.022(7)
C14 0.090(9) 0.080(9) 0.070(8) -0.029(7) 0.013(7) -0.022(7)
C15 0.072(8) 0.067(8) 0.077(9) -0.010(6) 0.005(7) -0.003(6)
C16 0.073(8) 0.075(8) 0.072(9) 0.014(6) -0.018(6) -0.007(6)
C17 0.088(8) 0.075(8) 0.052(6) 0.002(6) -0.020(6) -0.010(7)
C18 0.079(7) 0.060(7) 0.057(7) -0.005(6) -0.001(6) -0.010(6)
C19 0.191(13) 0.182(12) 0.194(14) -0.011(9) 0.020(9) -0.051(9)

loop_
_atom_type_symbol
_atom_type_description
_atom_type_scat_dispersion_real
_atom_type_scat_dispersion_imag
_atom_type_scat_source
C C 0.0033 0.0016 'International Tables Vol C Tables 4.2.6.8 and 6.1.1.4'
H H 0.0000 0.0000 'International Tables Vol C Tables 4.2.6.8 and 6.1.1.4'
N N 0.0061 0.0033 'International Tables Vol C Tables 4.2.6.8 and 6.1.1.4'
O O 0.0106 0.0060 'International Tables Vol C Tables 4.2.6.8 and 6.1.1.4'
Cl Cl 0.1484 0.1585 'International Tables Vol C Tables 4.2.6.8 and 6.1.1.4'
Br Br -0.2901 2.4595 'International Tables Vol C Tables 4.2.6.8 and 6.1.1.4'

loop_
_geom_angle_atom_site_label_1
_geom_angle_atom_site_label_2
_geom_angle_atom_site_label_3
_geom_angle
_geom_angle_site_symmetry_1
_geom_angle_site_symmetry_3
_geom_angle_publ_flag
C18 O1 C10 123.2(9) . . ?
C19 N1 C1 121.7(16) . . ?
C19 N1 C10 124.9(16) . . ?
C1 N1 C10 110.1(11) . . ?
C2 C1 N1 129.9(19) . . ?
C2 C1 C6 121.9(19) . . ?
N1 C1 C6 107.9(12) . . ?
C3 C2 C1 122(2) . . ?
C3 C2 H2 119.2 . . ?
C1 C2 H2 119.2 . . ?
C2 C3 C4 119(2) . . ?
C2 C3 H3 120.3 . . ?
C4 C3 H3 120.3 . . ?
C3 C4 C5 120(2) . . ?
C3 C4 H4 120.2 . . ?
C5 C4 H4 120.2 . . ?
C6 C5 C4 119.5(19) . . ?
C6 C5 H5 120.2 . . ?
C4 C5 H5 120.2 . . ?
C5 C6 C1 118.0(15) . . ?
C5 C6 C7 133.2(15) . . ?
C1 C6 C7 108.8(13) . . ?
C6 C7 C8 111.3(13) . . ?
C6 C7 C10 103.4(10) . . ?
C8 C7 C10 115.6(14) . . ?
C6 C7 C9 113.4(14) . . ?
C8 C7 C9 102.0(12) . . ?
C10 C7 C9 111.6(12) . . ?
C7 C8 H8A 109.5 . . ?
C7 C8 H8B 109.5 . . ?
H8A C8 H8B 109.5 . . ?
C7 C8 H8C 109.5 . . ?
H8A C8 H8C 109.5 . . ?
H8B C8 H8C 109.5 . . ?
C7 C9 H9A 109.5 . . ?
C7 C9 H9B 109.5 . . ?
H9A C9 H9B 109.5 . . ?
C7 C9 H9C 109.5 . . ?
H9A C9 H9C 109.5 . . ?
H9B C9 H9C 109.5 . . ?
N1 C10 O1 106.7(10) . . ?
N1 C10 C11 113.9(12) . . ?
O1 C10 C11 110.7(11) . . ?
N1 C10 C7 103.0(11) . . ?
O1 C10 C7 104.8(10) . . ?
C11 C10 C7 116.8(11) . . ?
C12 C11 C10 125.9(12) . . ?
C12 C11 H11 117.1 . . ?
C10 C11 H11 117.1 . . ?
C11 C12 C13 120.2(11) . . ?
C11 C12 H12 119.9 . . ?
C13 C12 H12 119.9 . . ?
C18 C13 C14 117.3(11) . . ?
C18 C13 C12 118.7(12) . . ?
C14 C13 C12 124.0(12) . . ?
C15 C14 C13 120.9(11) . . ?
C15 C14 H14 119.6 . . ?
C13 C14 H14 119.6 . . ?
C14 C15 C16 122.7(11) . . ?
C14 C15 Cl1 119.5(10) . . ?
C16 C15 Cl1 117.8(11) . . ?
C15 C16 C17 118.1(11) . . ?
C15 C16 H16 121.0 . . ?
C17 C16 H16 121.0 . . ?
C18 C17 C16 120.8(11) . . ?
C18 C17 Br1 120.0(10) . . ?
C16 C17 Br1 119.2(9) . . ?
C17 C18 O1 118.6(11) . . ?
C17 C18 C13 120.2(11) . . ?
O1 C18 C13 121.1(11) . . ?
N1 C19 H19A 109.5 . . ?
N1 C19 H19B 109.5 . . ?
H19A C19 H19B 109.5 . . ?
N1 C19 H19C 109.5 . . ?
H19A C19 H19C 109.5 . . ?
H19B C19 H19C 109.5 . . ?

loop_
_geom_bond_atom_site_label_1
_geom_bond_atom_site_label_2
_geom_bond_distance
_geom_bond_site_symmetry_2
_geom_bond_publ_flag
Br1 C17 1.877(12) . ?
Cl1 C15 1.744(12) . ?
O1 C18 1.376(13) . ?
O1 C10 1.474(14) . ?
N1 C19 1.39(2) . ?
N1 C1 1.393(18) . ?
N1 C10 1.428(16) . ?
C1 C2 1.34(2) . ?
C1 C6 1.398(18) . ?
C2 C3 1.30(3) . ?
C2 H2 0.9300 . ?
C3 C4 1.39(3) . ?
C3 H3 0.9300 . ?
C4 C5 1.42(3) . ?
C4 H4 0.9300 . ?
C5 C6 1.34(2) . ?
C5 H5 0.9300 . ?
C6 C7 1.484(19) . ?
C7 C8 1.52(2) . ?
C7 C10 1.518(19) . ?
C7 C9 1.60(2) . ?
C8 H8A 0.9600 . ?
C8 H8B 0.9600 . ?
C8 H8C 0.9600 . ?
C9 H9A 0.9600 . ?
C9 H9B 0.9600 . ?
C9 H9C 0.9600 . ?
C10 C11 1.49(2) . ?
C11 C12 1.309(17) . ?
C11 H11 0.9300 . ?
C12 C13 1.435(17) . ?
C12 H12 0.9300 . ?
C13 C18 1.392(16) . ?
C13 C14 1.410(17) . ?
C14 C15 1.334(17) . ?
C14 H14 0.9300 . ?
C15 C16 1.338(16) . ?
C16 C17 1.408(16) . ?
C16 H16 0.9300 . ?
C17 C18 1.361(16) . ?
C19 H19A 0.9600 . ?
C19 H19B 0.9600 . ?
C19 H19C 0.9600 . ?

loop_
_geom_torsion_atom_site_label_1
_geom_torsion_atom_site_label_2
_geom_torsion_atom_site_label_3
_geom_torsion_atom_site_label_4
_geom_torsion
_geom_torsion_site_symmetry_1
_geom_torsion_site_symmetry_2
_geom_torsion_site_symmetry_3
_geom_torsion_site_symmetry_4
_geom_torsion_publ_flag
C19 N1 C1 C2 7(3) . . . . ?
C10 N1 C1 C2 167.8(15) . . . . ?
C19 N1 C1 C6 -179.8(17) . . . . ?
C10 N1 C1 C6 -19.3(15) . . . . ?
N1 C1 C2 C3 172.5(18) . . . . ?
C6 C1 C2 C3 0(3) . . . . ?
C1 C2 C3 C4 3(3) . . . . ?
C2 C3 C4 C5 -4(3) . . . . ?
C3 C4 C5 C6 2(3) . . . . ?
C4 C5 C6 C1 1(2) . . . . ?
C4 C5 C6 C7 -177.8(14) . . . . ?
C2 C1 C6 C5 -2(2) . . . . ?
N1 C1 C6 C5 -175.7(13) . . . . ?
C2 C1 C6 C7 176.7(14) . . . . ?
N1 C1 C6 C7 3.2(14) . . . . ?
C5 C6 C7 C8 67(2) . . . . ?
C1 C6 C7 C8 -112.1(14) . . . . ?
C5 C6 C7 C10 -168.7(14) . . . . ?
C1 C6 C7 C10 12.6(12) . . . . ?
C5 C6 C7 C9 -47.6(19) . . . . ?
C1 C6 C7 C9 133.7(13) . . . . ?
C19 N1 C10 O1 76(2) . . . . ?
C1 N1 C10 O1 -83.5(14) . . . . ?
C19 N1 C10 C11 -46(2) . . . . ?
C1 N1 C10 C11 154.0(13) . . . . ?
C19 N1 C10 C7 -173.8(18) . . . . ?
C1 N1 C10 C7 26.5(15) . . . . ?
C18 O1 C10 N1 -127.7(12) . . . . ?
C18 O1 C10 C11 -3.3(15) . . . . ?
C18 O1 C10 C7 123.5(11) . . . . ?
C6 C7 C10 N1 -22.9(13) . . . . ?
C8 C7 C10 N1 98.9(15) . . . . ?
C9 C7 C10 N1 -145.2(13) . . . . ?
C6 C7 C10 O1 88.5(11) . . . . ?
C8 C7 C10 O1 -149.6(13) . . . . ?
C9 C7 C10 O1 -33.8(15) . . . . ?
C6 C7 C10 C11 -148.6(11) . . . . ?
C8 C7 C10 C11 -26.7(18) . . . . ?
C9 C7 C10 C11 89.1(15) . . . . ?
N1 C10 C11 C12 122.1(16) . . . . ?
O1 C10 C11 C12 1.9(19) . . . . ?
C7 C10 C11 C12 -117.9(15) . . . . ?
C10 C11 C12 C13 -1(2) . . . . ?
C11 C12 C13 C18 1.5(18) . . . . ?
C11 C12 C13 C14 179.7(13) . . . . ?
C18 C13 C14 C15 1.3(17) . . . . ?
C12 C13 C14 C15 -176.9(11) . . . . ?
C13 C14 C15 C16 -2.3(18) . . . . ?
C13 C14 C15 Cl1 180.0(8) . . . . ?
C14 C15 C16 C17 2.5(17) . . . . ?
Cl1 C15 C16 C17 -179.7(8) . . . . ?
C15 C16 C17 C18 -1.9(16) . . . . ?
C15 C16 C17 Br1 179.5(9) . . . . ?
C16 C17 C18 O1 -178.4(10) . . . . ?
Br1 C17 C18 O1 0.1(14) . . . . ?
C16 C17 C18 C13 1.1(16) . . . . ?
Br1 C17 C18 C13 179.7(9) . . . . ?
C10 O1 C18 C17 -176.4(10) . . . . ?
C10 O1 C18 C13 4.1(16) . . . . ?
C14 C13 C18 C17 -0.8(16) . . . . ?
C12 C13 C18 C17 177.5(10) . . . . ?
C14 C13 C18 O1 178.7(10) . . . . ?
C12 C13 C18 O1 -3.0(16) . . . . ?

loop_
_cod_related_entry_id
_cod_related_entry_database
_cod_related_entry_code
1 ChemSpider 30653902
